data_7700095
loop_
_publ_author_name
'Damjanovi\'c, Vladimir'
'Pisk, Jana'
'Kuzman, Dino'
'Agustin, Dominique'
'Vrdoljak, Vi\<snja'
'Stilinovi\'c, Vladimir'
'Cindri\'c, Marina'

_publ_section_title
;
 The synthesis, structure and catalytic properties of the
 [Mo<sub>7</sub>O<sub>24</sub>(\m-Mo<sub>8</sub>O<sub>26</sub>)Mo<sub>7</sub>O<sub>24</sub>]<sup>16-</sup>
 anion formed via two intermediate heptamolybdates
 [Co(en)<sub>3</sub>]<sub>2</sub>[NaMo<sub>7</sub>O<sub>24</sub>]Cl&#x00B7;nH<sub>2</sub>O
 and
 (H<sub>3</sub>O)[Co(en)<sub>3</sub>]<sub>2</sub>[Mo<sub>7</sub>O<sub>24</sub>]Cl&#x00B7;9H<sub>2</sub>O.
;
_journal_issue 27
_journal_name_full 'Dalton transactions (Cambridge, England : 2003)'
_journal_page_first 9974
_journal_page_last 9983
_journal_paper_doi 10.1039/c9dt01625b
_journal_volume 48
_journal_year 2019
_chemical_formula_sum 'C9 H19 Co N4 O8'
_chemical_formula_weight 370.21
_space_group_crystal_system monoclinic
_space_group_IT_number 14
_space_group_name_Hall '-P 2ybc'
_space_group_name_H-M_alt 'P 1 21/c 1'
_symmetry_space_group_name_Hall '-P 2ybc'
_symmetry_space_group_name_H-M 'P 1 21/c 1'
_atom_sites_solution_hydrogens mixed
_audit_creation_method SHELXL-2014/7
_audit_update_record
;
2019-03-21 deposited with the CCDC.    2019-05-13 downloaded from the CCDC.
;
_cell_angle_alpha 90
_cell_angle_beta 93.534(3)
_cell_angle_gamma 90
_cell_formula_units_Z 4
_cell_length_a 9.3394(3)
_cell_length_b 12.0376(4)
_cell_length_c 12.8993(4)
_cell_measurement_reflns_used 5529
_cell_measurement_temperature 295(2)
_cell_measurement_theta_max 37.3764
_cell_measurement_theta_min 3.7290
_cell_volume 1447.43(8)
_computing_cell_refinement
;
CrysAlis RED, Oxford Diffraction Ltd.,
Version 1.171.32.29 (release 10-06-2008 CrysAlis171 .NET)
(compiled Jun 10 2008,16:49:55)
;
_computing_data_collection
;
CrysAlis CCD, Oxford Diffraction Ltd.,
Version 1.171.32.29 (release 10-06-2008 CrysAlis171 .NET)
(compiled Jun 10 2008,16:49:55)
;
_computing_data_reduction
;
CrysAlis RED, Oxford Diffraction Ltd.,
Version 1.171.32.29 (release 10-06-2008 CrysAlis171 .NET)
(compiled Jun 10 2008,16:49:55)
;
_computing_molecular_graphics
;
Mercury CSD 3.10.3 (Build 205818) 
Created on uto kol 14 05:36:29 2018
;
_computing_publication_material 'PARST (Nardelli, 1983)'
_computing_structure_refinement 'SHELXL-2014/7 (Sheldrick, 2014)'
_computing_structure_solution 'SHELXS-2014/7 (Sheldrick, 2014)'
_diffrn_ambient_temperature 295(2)
_diffrn_detector_area_resol_mean 16.3426
_diffrn_measured_fraction_theta_full 0.996
_diffrn_measured_fraction_theta_max 0.996
_diffrn_measurement_device_type 'Oxford Diffraction Xcalibur Kappa CCD'
_diffrn_radiation_monochromator graphite
_diffrn_radiation_source 'Enhance (Mo) X-ray Source'
_diffrn_radiation_type 'Mo K\a'
_diffrn_radiation_wavelength 0.7107
_diffrn_reflns_av_R_equivalents 0.0223
_diffrn_reflns_av_unetI/netI 0.0344
_diffrn_reflns_Laue_measured_fraction_full 0.996
_diffrn_reflns_Laue_measured_fraction_max 0.996
_diffrn_reflns_limit_h_max 11
_diffrn_reflns_limit_h_min -11
_diffrn_reflns_limit_k_max 15
_diffrn_reflns_limit_k_min -15
_diffrn_reflns_limit_l_max 16
_diffrn_reflns_limit_l_min -16
_diffrn_reflns_number 9501
_diffrn_reflns_point_group_measured_fraction_full 0.996
_diffrn_reflns_point_group_measured_fraction_max 0.996
_diffrn_reflns_theta_full 25.242
_diffrn_reflns_theta_max 26.993
_diffrn_reflns_theta_min 3.956
_exptl_absorpt_coefficient_mu 1.234
_exptl_absorpt_correction_T_max 1.00000
_exptl_absorpt_correction_T_min 0.91786
_exptl_absorpt_correction_type multi-scan
_exptl_absorpt_process_details
;
CrysAlis RED, Oxford Diffraction Ltd.,
Version 1.171.32.29 (release 10-06-2008 CrysAlis171 .NET)
(compiled Jun 10 2008,16:49:55)
Empirical absorption correction using spherical harmonics,
 implemented in SCALE3 ABSPACK scaling algorithm.
;
_exptl_crystal_colour red
_exptl_crystal_density_diffrn 1.699
_exptl_crystal_description prism
_exptl_crystal_F_000 768
_exptl_crystal_size_max 0.53
_exptl_crystal_size_mid 0.48
_exptl_crystal_size_min 0.21
_refine_diff_density_max 0.296
_refine_diff_density_min -0.302
_refine_diff_density_rms 0.049
_refine_ls_extinction_method none
_refine_ls_goodness_of_fit_ref 0.930
_refine_ls_hydrogen_treatment mixed
_refine_ls_matrix_type full
_refine_ls_number_parameters 235
_refine_ls_number_reflns 3148
_refine_ls_number_restraints 1
_refine_ls_restrained_S_all 0.930
_refine_ls_R_factor_all 0.0353
_refine_ls_R_factor_gt 0.0248
_refine_ls_shift/su_max 0.000
_refine_ls_shift/su_mean 0.000
_refine_ls_structure_factor_coef Fsqd
_refine_ls_weighting_details 'w=1/[\s^2^(Fo^2^)+(0.0323P)^2^] where P=(Fo^2^+2Fc^2^)/3'
_refine_ls_weighting_scheme calc
_refine_ls_wR_factor_gt 0.0550
_refine_ls_wR_factor_ref 0.0561
_reflns_Friedel_coverage 0.000
_reflns_number_gt 2471
_reflns_number_total 3148
_reflns_threshold_expression 'I > 2\s(I)'
_cod_data_source_file c9dt01625b2.cif
_cod_data_source_block 5
_cod_depositor_comments 'Adding full bibliography for 7700094--7700099.cif.'
_cod_database_code 7700095
_shelx_shelxl_version_number 2014/7
_shelx_space_group_comment
;
The symmetry employed for this shelxl refinement is uniquely defined
by the following loop, which should always be used as a source of
symmetry information in preference to the above space-group names.
They are only intended as comments.
;

loop_
_space_group_symop_operation_xyz
'x, y, z'
'-x, y+1/2, -z+1/2'
'-x, -y, -z'
'x, -y-1/2, z-1/2'

loop_
_atom_site_label
_atom_site_type_symbol
_atom_site_fract_x
_atom_site_fract_y
_atom_site_fract_z
_atom_site_U_iso_or_equiv
_atom_site_adp_type
_atom_site_occupancy
_atom_site_site_symmetry_order
_atom_site_calc_flag
_atom_site_refinement_flags_posn
_atom_site_refinement_flags_adp
Co1 Co 0.05692(2) 0.58085(2) 0.20066(2) 0.01842(7) Uani 1 1 d . .
O6 O 0.27809(19) 0.33752(15) 0.02515(12) 0.0625(5) Uani 1 1 d . .
O1 O -0.00951(13) 0.73134(9) 0.18404(8) 0.0246(3) Uani 1 1 d . .
O3 O 0.08560(16) 0.71033(10) -0.07371(8) 0.0355(3) Uani 1 1 d . .
O2 O 0.11107(13) 0.59444(9) 0.06031(8) 0.0238(3) Uani 1 1 d . .
O5 O 0.39238(18) 0.31416(14) -0.11766(11) 0.0502(4) Uani 1 1 d . .
N4 N -0.01054(17) 0.57443(14) 0.33880(11) 0.0244(3) Uani 1 1 d . .
O4 O -0.03945(16) 0.86030(10) 0.06064(9) 0.0358(3) Uani 1 1 d . .
N2 N 0.13814(17) 0.43228(12) 0.20691(12) 0.0231(3) Uani 1 1 d . .
O8 O 0.59961(17) 0.19548(13) -0.12167(11) 0.0476(4) Uani 1 1 d . .
N3 N -0.13078(17) 0.52421(13) 0.15393(11) 0.0244(3) Uani 1 1 d D .
C8 C 0.4768(3) 0.2149(3) 0.03247(18) 0.0818(11) Uani 1 1 d . .
H8A H 0.5201 0.2519 0.0934 0.098 Uiso 1 1 calc R U
H8B H 0.4204 0.1537 0.0572 0.098 Uiso 1 1 calc R U
O7 O 0.67826(19) 0.10110(15) 0.01899(12) 0.0609(5) Uani 1 1 d . .
C1 C 0.00021(19) 0.76856(13) 0.09078(12) 0.0242(4) Uani 1 1 d . .
C4 C 0.2801(2) 0.43455(16) 0.26431(15) 0.0346(4) Uani 1 1 d . .
H4A H 0.3372 0.3713 0.2452 0.042 Uiso 1 1 calc R U
H4B H 0.2692 0.4320 0.3386 0.042 Uiso 1 1 calc R U
N1 N 0.24709(18) 0.63094(14) 0.25222(13) 0.0285(4) Uani 1 1 d . .
C2 C 0.0712(2) 0.68658(14) 0.01769(12) 0.0243(4) Uani 1 1 d . .
C5 C -0.2085(2) 0.48702(16) 0.24383(14) 0.0329(4) Uani 1 1 d . .
H5A H -0.1808 0.4118 0.2631 0.039 Uiso 1 1 calc R U
H5B H -0.3112 0.4886 0.2272 0.039 Uiso 1 1 calc R U
C3 C 0.3511(2) 0.54082(17) 0.23529(16) 0.0375(5) Uani 1 1 d . .
H3A H 0.4387 0.5523 0.2783 0.045 Uiso 1 1 calc R U
H3B H 0.3747 0.5389 0.1631 0.045 Uiso 1 1 calc R U
C9 C 0.5962(2) 0.16564(17) -0.02539(16) 0.0386(5) Uani 1 1 d . .
C6 C -0.1689(2) 0.56587(16) 0.33137(14) 0.0349(4) Uani 1 1 d . .
H6A H -0.2116 0.6382 0.3174 0.042 Uiso 1 1 calc R U
H6B H -0.2029 0.5379 0.3960 0.042 Uiso 1 1 calc R U
C7 C 0.3741(2) 0.29560(18) -0.02130(16) 0.0429(5) Uani 1 1 d . .
H3N H 0.088(2) 0.3845(18) 0.2362(15) 0.035(6) Uiso 1 1 d . .
H4N H 0.150(2) 0.4172(16) 0.1406(17) 0.038(6) Uiso 1 1 d . .
H8N H 0.026(2) 0.5169(18) 0.3729(15) 0.035(6) Uiso 1 1 d . .
H5N H -0.177(2) 0.5775(17) 0.1220(15) 0.035(6) Uiso 1 1 d . .
H6N H -0.124(2) 0.4724(16) 0.1121(14) 0.041(6) Uiso 1 1 d D .
H2N H 0.266(2) 0.6846(16) 0.2191(14) 0.025(5) Uiso 1 1 d . .
H7N H 0.015(2) 0.6325(19) 0.3746(15) 0.036(6) Uiso 1 1 d . .
H1N H 0.245(2) 0.6466(18) 0.3178(17) 0.040(6) Uiso 1 1 d . .
H1O H 0.492(3) 0.263(2) -0.137(2) 0.085(9) Uiso 1 1 d . .

loop_
_atom_site_aniso_label
_atom_site_aniso_U_11
_atom_site_aniso_U_22
_atom_site_aniso_U_33
_atom_site_aniso_U_23
_atom_site_aniso_U_13
_atom_site_aniso_U_12
Co1 0.02534(13) 0.01503(11) 0.01510(10) 0.00010(10) 0.00288(8) 0.00033(10)
O6 0.0551(11) 0.0760(12) 0.0571(9) -0.0088(9) 0.0102(8) 0.0325(9)
O1 0.0395(7) 0.0178(6) 0.0171(5) -0.0007(5) 0.0062(5) 0.0046(5)
O3 0.0655(10) 0.0252(6) 0.0167(6) 0.0020(5) 0.0095(6) 0.0082(6)
O2 0.0345(7) 0.0191(6) 0.0184(5) 0.0001(5) 0.0065(5) 0.0039(5)
O5 0.0520(11) 0.0558(10) 0.0428(8) 0.0127(8) 0.0031(7) 0.0164(8)
N4 0.0374(9) 0.0190(7) 0.0173(7) -0.0003(7) 0.0043(6) -0.0006(7)
O4 0.0635(10) 0.0191(6) 0.0249(6) 0.0010(6) 0.0049(6) 0.0107(6)
N2 0.0281(9) 0.0198(7) 0.0219(7) 0.0027(7) 0.0051(6) 0.0014(6)
O8 0.0477(10) 0.0594(10) 0.0374(7) 0.0043(7) 0.0159(7) 0.0100(8)
N3 0.0277(9) 0.0217(8) 0.0239(7) -0.0041(7) 0.0019(6) 0.0029(7)
C8 0.079(2) 0.125(3) 0.0446(13) 0.0281(15) 0.0271(13) 0.0670(19)
O7 0.0600(11) 0.0704(12) 0.0520(9) 0.0025(9) 0.0007(8) 0.0338(9)
C1 0.0357(11) 0.0179(8) 0.0190(8) -0.0023(7) 0.0016(7) -0.0001(7)
C4 0.0334(11) 0.0343(10) 0.0358(10) 0.0056(9) -0.0010(8) 0.0083(8)
N1 0.0328(10) 0.0270(8) 0.0255(8) 0.0012(8) 0.0007(7) -0.0067(7)
C2 0.0346(11) 0.0193(8) 0.0193(8) -0.0010(7) 0.0033(7) -0.0002(7)
C5 0.0288(11) 0.0337(10) 0.0367(10) 0.0035(9) 0.0067(8) -0.0045(8)
C3 0.0263(11) 0.0422(11) 0.0437(11) 0.0006(10) 0.0006(8) 0.0002(9)
C9 0.0346(12) 0.0425(12) 0.0391(11) -0.0012(10) 0.0047(9) 0.0047(9)
C6 0.0376(12) 0.0376(11) 0.0313(9) 0.0021(9) 0.0160(8) 0.0016(9)
C7 0.0421(14) 0.0436(12) 0.0431(12) 0.0004(10) 0.0029(10) 0.0090(10)

loop_
_atom_type_symbol
_atom_type_description
_atom_type_scat_dispersion_real
_atom_type_scat_dispersion_imag
_atom_type_scat_source
C C 0.0033 0.0016 'International Tables Vol C Tables 4.2.6.8 and 6.1.1.4'
H H 0.0000 0.0000 'International Tables Vol C Tables 4.2.6.8 and 6.1.1.4'
N N 0.0061 0.0033 'International Tables Vol C Tables 4.2.6.8 and 6.1.1.4'
O O 0.0106 0.0060 'International Tables Vol C Tables 4.2.6.8 and 6.1.1.4'
Co Co 0.3494 0.9721 'International Tables Vol C Tables 4.2.6.8 and 6.1.1.4'

loop_
_geom_angle_atom_site_label_1
_geom_angle_atom_site_label_2
_geom_angle_atom_site_label_3
_geom_angle
O2 Co1 O1 85.20(5)
O2 Co1 N4 175.47(6)
O1 Co1 N4 91.10(6)
O2 Co1 N3 91.29(6)
O1 Co1 N3 90.99(6)
N4 Co1 N3 86.14(6)
O2 Co1 N2 89.58(6)
O1 Co1 N2 174.11(6)
N4 Co1 N2 94.23(7)
N3 Co1 N2 91.85(7)
O2 Co1 N1 90.45(6)
O1 Co1 N1 91.58(6)
N4 Co1 N1 92.28(7)
N3 Co1 N1 177.01(7)
N2 Co1 N1 85.73(7)
C1 O1 Co1 112.94(10)
C2 O2 Co1 113.09(10)
C6 N4 Co1 108.98(10)
C4 N2 Co1 109.86(11)
C5 N3 Co1 109.94(11)
C9 C8 C7 119.84(19)
O4 C1 O1 124.95(16)
O4 C1 C2 121.16(14)
O1 C1 C2 113.87(14)
N2 C4 C3 106.70(14)
C3 N1 Co1 108.32(12)
O3 C2 O2 124.51(16)
O3 C2 C1 120.94(15)
O2 C2 C1 114.55(13)
N3 C5 C6 106.78(15)
N1 C3 C4 106.50(16)
O7 C9 O8 125.4(2)
O7 C9 C8 119.10(19)
O8 C9 C8 115.49(18)
N4 C6 C5 106.92(15)
O6 C7 O5 123.3(2)
O6 C7 C8 120.6(2)
O5 C7 C8 116.1(2)

loop_
_geom_bond_atom_site_label_1
_geom_bond_atom_site_label_2
_geom_bond_distance
Co1 O2 1.9165(11)
Co1 O1 1.9225(11)
Co1 N4 1.9278(14)
Co1 N3 1.9419(15)
Co1 N2 1.9423(14)
Co1 N1 1.9532(16)
O6 C7 1.218(3)
O1 C1 1.2922(19)
O3 C2 1.2285(19)
O2 C2 1.2828(19)
O5 C7 1.285(2)
N4 C6 1.480(2)
O4 C1 1.221(2)
N2 C4 1.479(2)
O8 C9 1.295(2)
N3 C5 1.475(2)
C8 C9 1.501(3)
C8 C7 1.504(3)
O7 C9 1.210(2)
C1 C2 1.543(2)
C4 C3 1.499(3)
N1 C3 1.481(3)
C5 C6 1.504(3)
